data_8101284
loop_
_publ_author_name
'Bryan, Jeffrey C.'
'Haverlock, Tamara J.'
'Sachleben, Richard A.'

_publ_section_title
;
Crystal structure of biscalix[4]arene-crown-6, C~64~H~60~O~6~
;
_journal_issue 3
_journal_name_full 'Zeitschrift f\"ur Kristallographie - New Crystal Structures'
_journal_page_first 439
_journal_page_last 440
_journal_volume 215
_journal_year 2000
_chemical_formula_moiety 'C64 H60 O6'
_chemical_formula_structural 'C64 H60 O6'
_chemical_formula_sum 'C64 H60 O6'
_chemical_formula_weight 925.1
_chemical_name_common biscalix[4]arene-crown-6
_space_group_IT_number 2
_space_group_name_Hall '-P 1'
_space_group_name_H-M_alt 'P -1'
_symmetry_cell_setting triclinic
_symmetry_space_group_name_Hall '-P 1'
_symmetry_space_group_name_H-M 'P -1'
_cell_angle_alpha 92.246(13)
_cell_angle_beta 108.274(13)
_cell_angle_gamma 107.044(14)
_cell_formula_units_Z 1
_cell_length_a 8.907(2)
_cell_length_b 12.002(2)
_cell_length_c 12.844(2)
_cell_measurement_temperature 297(2)
_cell_volume 1233.5(4)
_diffrn_ambient_temperature 297(2)
_exptl_crystal_density_diffrn 1.24
_cod_depositor_comments
;
The following automatic conversions were performed:
'_symmetry_cell_setting' value 'Triclinic' changed to 'triclinic'
according to '/home/saulius/struct/CIF-dictionaries/cif_core.dic'
dictionary named 'cif_core.dic' version 2.4.1 from 2010-06-29.

Automatic conversion script
Id: cif_fix_enum 1527 2010-12-29 10:47:43Z saulius 
;
_cod_database_code 8101284

loop_
_symmetry_equiv_pos_as_xyz
x,y,z
-x,-y,-z

loop_
_atom_site_aniso_label
_atom_site_aniso_U_11
_atom_site_aniso_U_22
_atom_site_aniso_U_33
_atom_site_aniso_U_23
_atom_site_aniso_U_13
_atom_site_aniso_U_12
O1 0.0471(11) 0.0740(13) 0.0629(13) -0.0136(10) 0.0081(9) 0.0240(10)
O2 0.074(2) 0.078(2) 0.083(2) -0.0148(13) 0.0068(12) 0.0209(13)
O3 0.0553(11) 0.0663(13) 0.0495(11) 0.0022(9) 0.0020(9) 0.0268(10)
C1 0.0332(13) 0.053(2) 0.057(2) -0.0088(13) 0.0035(12) 0.0181(12)
C2 0.0411(15) 0.051(2) 0.062(2) -0.0011(14) 0.0006(13) 0.0238(13)
C3 0.068(2) 0.079(2) 0.060(2) 0.012(2) 0.010(2) 0.038(2)
C4 0.075(2) 0.089(3) 0.056(2) -0.013(2) -0.001(2) 0.041(2)
C5 0.049(2) 0.060(2) 0.082(2) -0.024(2) 0.000(2) 0.0197(15)
C6 0.0314(13) 0.051(2) 0.073(2) -0.0071(15) 0.0046(13) 0.0155(12)
C7 0.057(2) 0.052(2) 0.087(2) 0.011(2) 0.014(2) 0.0274(15)
C8 0.055(2) 0.0399(15) 0.055(2) 0.0097(12) 0.0139(13) 0.0172(13)
C9 0.048(2) 0.0380(14) 0.060(2) 0.0073(12) 0.0145(13) 0.0107(12)
C10 0.048(2) 0.044(2) 0.055(2) 0.0111(12) 0.0138(13) 0.0099(12)
C11 0.054(2) 0.050(2) 0.079(2) 0.0060(15) 0.014(2) 0.0016(14)
C12 0.081(2) 0.038(2) 0.102(3) -0.001(2) 0.022(2) 0.006(2)
C13 0.077(2) 0.043(2) 0.081(2) 0.0069(15) 0.023(2) 0.022(2)
C14 0.0400(15) 0.054(2) 0.081(2) 0.0128(15) 0.0152(14) 0.0091(13)
C15 0.0362(14) 0.051(2) 0.061(2) 0.0088(14) 0.0142(12) 0.0170(12)
C16 0.0358(13) 0.051(2) 0.050(2) 0.0011(12) 0.0083(12) 0.0197(12)
C17 0.0376(13) 0.048(2) 0.056(2) 0.0037(13) 0.0139(12) 0.0211(12)
C18 0.047(2) 0.056(2) 0.066(2) -0.0086(15) 0.0154(14) 0.0193(13)
C19 0.069(2) 0.079(2) 0.049(2) 0.000(2) 0.0204(15) 0.029(2)
C20 0.058(2) 0.070(2) 0.064(2) 0.018(2) 0.029(2) 0.025(2)
C21 0.056(2) 0.048(2) 0.079(2) 0.0138(14) 0.0201(15) 0.0241(14)
C22 0.051(2) 0.0340(13) 0.057(2) 0.0036(12) 0.0136(13) 0.0079(12)
C23 0.0467(15) 0.0367(14) 0.059(2) 0.0020(12) 0.0185(13) 0.0079(12)
C24 0.044(2) 0.0410(15) 0.070(2) -0.0076(14) 0.0194(14) 0.0009(12)
C25 0.060(2) 0.075(2) 0.086(2) 0.004(2) 0.039(2) -0.004(2)
C26 0.082(3) 0.087(3) 0.082(3) 0.028(2) 0.029(2) 0.003(2)
C27 0.068(2) 0.063(2) 0.077(2) 0.021(2) 0.015(2) 0.011(2)
C28 0.042(2) 0.060(2) 0.113(3) -0.002(2) 0.028(2) 0.0093(14)
C29 0.060(2) 0.063(2) 0.063(2) -0.0023(15) 0.0067(15) 0.021(2)
C30 0.089(2) 0.063(2) 0.065(2) 0.001(2) 0.017(2) 0.019(2)
C31 0.087(3) 0.073(2) 0.064(2) 0.008(2) 0.014(2) 0.014(2)
C32 0.060(2) 0.061(2) 0.060(2) -0.0047(14) 0.0171(15) 0.0150(15)

loop_
_atom_site_label
_atom_site_type_symbol
_atom_site_thermal_displace_type
_atom_site_fract_x
_atom_site_fract_y
_atom_site_fract_z
_atom_site_occupancy
_atom_site_U_iso_or_equiv
O1 O Uani -0.4476(2) 0.3521(2) 0.2641(2) 1.000 0.0636(7)
O2 O Uani 0.3436(3) 0.4577(2) 0.5594(2) 1.000 0.0849(12)
O3 O Uani 0.1950(2) 0.2659(2) 0.37261(15) 1.000 0.0595(7)
C1 C Uani -0.4448(3) 0.3092(2) 0.1638(2) 1.000 0.0502(10)
C2 C Uani -0.3834(3) 0.3876(2) 0.0988(2) 1.000 0.0538(11)
C3 C Uani -0.3942(4) 0.3423(3) -0.0056(3) 1.000 0.0686(12)
C4 C Uani -0.4668(4) 0.2244(3) -0.0447(3) 1.000 0.0764(14)
C5 C Uani -0.5275(4) 0.1493(3) 0.0204(3) 1.000 0.0697(12)
C6 C Uani -0.5165(3) 0.1887(2) 0.1265(2) 1.000 0.0550(10)
C7 C Uani -0.3060(4) 0.5180(2) 0.1391(3) 1.000 0.0656(12)
C8 C Uani -0.1172(3) 0.5635(2) 0.1850(2) 1.000 0.0506(11)
C9 C Uani -0.0208(3) 0.4906(2) 0.1902(2) 1.000 0.0503(11)
C10 C Uani 0.1524(3) 0.5325(2) 0.2320(2) 1.000 0.0509(12)
C11 C Uani 0.2289(4) 0.6521(3) 0.2684(3) 1.000 0.0667(12)
C12 C Uani 0.1352(4) 0.7252(3) 0.2642(3) 1.000 0.0793(14)
C13 C Uani -0.0369(4) 0.6817(2) 0.2232(3) 1.000 0.0674(12)
C14 C Uani 0.2573(3) 0.4520(2) 0.2406(3) 1.000 0.0610(11)
C15 C Uani 0.1593(3) 0.3251(2) 0.1917(2) 1.000 0.0493(11)
C16 C Uani 0.1252(3) 0.2387(2) 0.2576(2) 1.000 0.0460(10)
C17 C Uani 0.0285(3) 0.1226(2) 0.2115(2) 1.000 0.0461(10)
C18 C Uani -0.0317(3) 0.0947(3) 0.0970(2) 1.000 0.0572(12)
C19 C Uani 0.0008(4) 0.1787(3) 0.0304(2) 1.000 0.0647(12)
C20 C Uani 0.0953(4) 0.2924(3) 0.0779(3) 1.000 0.0607(12)
C21 C Uani -0.0149(4) 0.0293(2) 0.2820(3) 1.000 0.0599(12)
C22 C Uani -0.1749(3) 0.0173(2) 0.3058(2) 1.000 0.0499(10)
C23 C Uani -0.2918(3) 0.0673(2) 0.2474(2) 1.000 0.0488(10)
C24 C Uani -0.4395(3) 0.0543(2) 0.2679(2) 1.000 0.0551(11)
C25 C Uani -0.4659(4) -0.0106(3) 0.3518(3) 1.000 0.0763(12)
C26 C Uani -0.3527(5) -0.0617(3) 0.4091(3) 1.000 0.0885(17)
C27 C Uani -0.2082(4) -0.0477(3) 0.3869(3) 1.000 0.0737(12)
C28 C Uani -0.5707(4) 0.1042(3) 0.2005(3) 1.000 0.0733(14)
C29 C Uani -0.3009(4) 0.3711(3) 0.3568(2) 1.000 0.0656(12)
C30 C Uani 0.3212(5) 0.5686(3) 0.5465(3) 1.000 0.0761(12)
C31 C Uani 0.2028(5) 0.3645(3) 0.5424(3) 1.000 0.0803(14)
C32 C Uani 0.1029(4) 0.3153(3) 0.4234(2) 1.000 0.0626(12)
H3 H Uiso -0.3512 0.3931 -0.0497 1.000 0.082
H4 H Uiso -0.4747 0.1958 -0.1152 1.000 0.092
H5 H Uiso -0.5777 0.0695 -0.0071 1.000 0.083
H7A H Uiso -0.3479 0.5372 0.1963 1.000 0.079
H7B H Uiso -0.3433 0.5597 0.0781 1.000 0.079
H9 H Uiso -0.0741 0.4106 0.1647 1.000 0.060
H11 H Uiso 0.3448 0.6830 0.2959 1.000 0.080
H12 H Uiso 0.1883 0.8053 0.2893 1.000 0.095
H13 H Uiso -0.0988 0.7323 0.2213 1.000 0.081
H14A H Uiso 0.3373 0.4817 0.2034 1.000 0.073
H14B H Uiso 0.3198 0.4551 0.3181 1.000 0.073
H18 H Uiso -0.0954 0.0176 0.0648 1.000 0.068
H19 H Uiso -0.0409 0.1587 -0.0462 1.000 0.077
H20 H Uiso 0.1169 0.3490 0.0325 1.000 0.073
H21A H Uiso 0.0764 0.0470 0.3521 1.000 0.072
H21B H Uiso -0.0245 -0.0459 0.2454 1.000 0.072
H23 H Uiso -0.2705 0.1111 0.1924 1.000 0.058
H25 H Uiso -0.5622 -0.0192 0.3692 1.000 0.092
H26 H Uiso -0.3740 -0.1064 0.4635 1.000 0.106
H28A H Uiso -0.6670 0.0393 0.1551 1.000 0.087
H28B H Uiso -0.6062 0.1439 0.2510 1.000 0.087
H27 H Uiso -0.1316 -0.0823 0.4269 1.000 0.088
H29A H Uiso -0.2045 0.4198 0.3412 1.000 0.079
H29B H Uiso -0.2842 0.2965 0.3732 1.000 0.079
H30A H Uiso 0.2233 0.5587 0.4819 1.000 0.091
H30B H Uiso 0.4167 0.6199 0.5317 1.000 0.091
H31A H Uiso 0.1320 0.3889 0.5761 1.000 0.096
H31B H Uiso 0.2344 0.3022 0.5802 1.000 0.096
H32A H Uiso 0.0002 0.2550 0.4189 1.000 0.075
H32B H Uiso 0.0739 0.3774 0.3838 1.000 0.075

loop_
_geom_bond_atom_site_label_1
_geom_bond_atom_site_label_2
_geom_bond_distance
_geom_bond_site_symmetry_1
_geom_bond_site_symmetry_2
_geom_bond_publ_flag
O1 C1 1.379(3) . . yes
O1 C29 1.416(4) . . yes
O2 C30 1.411(4) . . yes
O2 C31 1.363(5) . . yes
O3 C16 1.394(3) . . yes
O3 C32 1.428(4) . . yes
C1 C2 1.388(3) . . no
C1 C6 1.393(3) . . no
C2 C3 1.391(4) . . no
C2 C7 1.508(3) . . no
C3 C4 1.370(5) . . no
C4 C5 1.364(5) . . no
C5 C6 1.389(4) . . no
C6 C28 1.497(4) . . no
C7 C8 1.513(5) . . no
C8 C9 1.384(4) . . no
C8 C13 1.377(3) . . no
C9 C10 1.388(4) . . no
C10 C11 1.385(4) . . no
C10 C14 1.514(4) . . no
C11 C12 1.369(5) . . no
C12 C13 1.379(5) . . no
C14 C15 1.509(4) . . no
C15 C16 1.389(3) . . no
C15 C20 1.384(4) . . no
C16 C17 1.395(3) . . no
C17 C18 1.387(3) . . no
C17 C21 1.506(4) . . no
C18 C19 1.372(4) . . no
C19 C20 1.372(5) . . no
C21 C22 1.517(5) . . no
C22 C23 1.385(4) . . no
C22 C27 1.380(4) . . no
C23 C24 1.387(4) . . no
C24 C25 1.393(4) . . no
C24 C28 1.513(5) . . no
C25 C26 1.366(6) . . no
C26 C27 1.369(6) . . no
C29 C30 1.499(5) . 2_566 no
C31 C32 1.498(4) . . no
C3 H3 0.93 . . no
C4 H4 0.93 . . no
C5 H5 0.93 . . no
C7 H7A 0.97 . . no
C7 H7B 0.97 . . no
C9 H9 0.93 . . no
C11 H11 0.93 . . no
C12 H12 0.93 . . no
C13 H13 0.93 . . no
C14 H14A 0.97 . . no
C14 H14B 0.97 . . no
C18 H18 0.93 . . no
C19 H19 0.93 . . no
C20 H20 0.93 . . no
C21 H21A 0.97 . . no
C21 H21B 0.97 . . no
C23 H23 0.93 . . no
C25 H25 0.93 . . no
C26 H26 0.93 . . no
C27 H27 0.93 . . no
C28 H28A 0.97 . . no
C28 H28B 0.97 . . no
C29 H29A 0.97 . . no
C29 H29B 0.97 . . no
C30 H30A 0.97 . . no
C30 H30B 0.97 . . no
C31 H31A 0.97 . . no
C31 H31B 0.97 . . no
C32 H32A 0.97 . . no
C32 H32B 0.97 . . no
